data_4003168
loop_
_publ_author_name
'Yao, Qingxia'
'Bermejo G\'omez, Antonio'
'Su, Jie'
'Pascanu, Vlad'
'Yun, Yifeng'
'Zheng, Haoquan'
'Chen, Hong'
'Liu, Leifeng'
'Abdelhamid, Hani Nasser'
'Mart\'in-Matute, Bel\'en'
'Zou, Xiaodong'

_publ_section_title
;
 Series of Highly Stable Isoreticular Lanthanide Metal--Organic Frameworks
 with Expanding Pore Size and Tunable Luminescent Properties
;
_journal_issue 15
_journal_name_full 'Chemistry of Materials'
_journal_page_first 5332
_journal_paper_doi 10.1021/acs.chemmater.5b01711
_journal_volume 27
_journal_year 2015
_chemical_formula_sum 'C21 H12 Ce N O7'
_chemical_formula_weight 530.44
_space_group_IT_number 155
_space_group_name_Hall 'R 3 2"'
_space_group_name_H-M_alt 'R 3 2 :H'
_symmetry_cell_setting trigonal
_symmetry_space_group_name_H-M 'R 3 2 :H'
_atom_sites_solution_hydrogens geom
_atom_sites_solution_primary direct
_atom_sites_solution_secondary difmap
_audit_creation_method SHELXL-97
_cell_angle_alpha 90.00
_cell_angle_beta 90.00
_cell_angle_gamma 120.00
_cell_formula_units_Z 9
_cell_length_a 24.1880(9)
_cell_length_b 24.1880(9)
_cell_length_c 13.1489(11)
_cell_measurement_reflns_used 1743
_cell_measurement_temperature 298(2)
_cell_measurement_theta_max 28.6592
_cell_measurement_theta_min 3.2411
_cell_volume 6662.2(7)
_computing_structure_refinement 'SHELXL-97 (Sheldrick, 1997)'
_computing_structure_solution 'SHELXS-97 (Sheldrick, 1997)'
_diffrn_ambient_temperature 298(2)
_diffrn_measured_fraction_theta_full 0.996
_diffrn_measured_fraction_theta_max 0.997
_diffrn_radiation_monochromator graphite
_diffrn_radiation_source 'fine-focus sealed tube'
_diffrn_radiation_type MoK\a
_diffrn_radiation_wavelength 0.71073
_diffrn_reflns_av_R_equivalents 0.0602
_diffrn_reflns_av_sigmaI/netI 0.1004
_diffrn_reflns_limit_h_max 15
_diffrn_reflns_limit_h_min -30
_diffrn_reflns_limit_k_max 28
_diffrn_reflns_limit_k_min 0
_diffrn_reflns_limit_l_max 16
_diffrn_reflns_limit_l_min 0
_diffrn_reflns_number 4856
_diffrn_reflns_theta_full 25.00
_diffrn_reflns_theta_max 26.37
_diffrn_reflns_theta_min 3.25
_exptl_absorpt_coefficient_mu 1.567
_exptl_absorpt_correction_T_max 1.00000
_exptl_absorpt_correction_T_min 0.89351
_exptl_absorpt_correction_type multi-scan
_exptl_crystal_colour colorless
_exptl_crystal_density_diffrn 1.190
_exptl_crystal_density_method 'not measured'
_exptl_crystal_description prism
_exptl_crystal_F_000 2331
_exptl_crystal_size_max 0.35
_exptl_crystal_size_mid 0.25
_exptl_crystal_size_min 0.20
_platon_squeeze_details
;
;
_refine_diff_density_max 1.385
_refine_diff_density_min -0.612
_refine_diff_density_rms 0.108
_refine_ls_abs_structure_details 'Flack H D (1983), Acta Cryst. A39, 876-881'
_refine_ls_abs_structure_Flack 0.07(4)
_refine_ls_extinction_method none
_refine_ls_goodness_of_fit_ref 1.036
_refine_ls_hydrogen_treatment constr
_refine_ls_matrix_type full
_refine_ls_number_parameters 139
_refine_ls_number_reflns 2854
_refine_ls_number_restraints 0
_refine_ls_restrained_S_all 1.036
_refine_ls_R_factor_all 0.0668
_refine_ls_R_factor_gt 0.0513
_refine_ls_shift/su_max 0.001
_refine_ls_shift/su_mean 0.000
_refine_ls_structure_factor_coef Fsqd
_refine_ls_weighting_details 'calc w=1/[\s^2^(Fo^2^)+(0.0415P)^2^+0.0000P] where P=(Fo^2^+2Fc^2^)/3'
_refine_ls_weighting_scheme calc
_refine_ls_wR_factor_gt 0.1102
_refine_ls_wR_factor_ref 0.1179
_reflns_number_gt 2314
_reflns_number_total 2854
_reflns_threshold_expression >2sigma(I)
_cod_data_source_file cm5b01711_si_002.cif
_cod_data_source_block SUMOF-7I_Ce_RT_CCDC_1052126
_cod_depositor_comments
;
The following automatic conversions were performed:

data item '_symmetry_cell_setting' value 'Trigonal' was changed to
'trigonal' in accordance with the
/home/saulius/struct/COD-crude-data/automatic-downloads/DataCite-retrospective/ACS/depositions/lib/dictionaries/cif_core.dic
dictionary named 'cif_core.dic' version 2.4.2 last updated on
2011-04-26.

Automatic conversion script
Id: cif_fix_values 6909 2019-04-08 15:41:33Z antanas 
;
_cod_original_sg_symbol_H-M 'R 3 2'
_cod_database_code 4003168

loop_
_symmetry_equiv_pos_as_xyz
'x, y, z'
'-y, x-y, z'
'-x+y, -x, z'
'y, x, -z'
'x-y, -y, -z'
'-x, -x+y, -z'
'x+2/3, y+1/3, z+1/3'
'-y+2/3, x-y+1/3, z+1/3'
'-x+y+2/3, -x+1/3, z+1/3'
'y+2/3, x+1/3, -z+1/3'
'x-y+2/3, -y+1/3, -z+1/3'
'-x+2/3, -x+y+1/3, -z+1/3'
'x+1/3, y+2/3, z+2/3'
'-y+1/3, x-y+2/3, z+2/3'
'-x+y+1/3, -x+2/3, z+2/3'
'y+1/3, x+2/3, -z+2/3'
'x-y+1/3, -y+2/3, -z+2/3'
'-x+1/3, -x+y+2/3, -z+2/3'

loop_
_atom_site_label
_atom_site_type_symbol
_atom_site_fract_x
_atom_site_fract_y
_atom_site_fract_z
_atom_site_U_iso_or_equiv
_atom_site_adp_type
_atom_site_occupancy
_atom_site_symmetry_multiplicity
_atom_site_calc_flag
_atom_site_refinement_flags
Ce1 Ce 0.68414(2) 0.0000 0.0000 0.02852(18) Uani 1 2 d S
O1 O 0.5690(2) -0.0616(3) 0.0592(4) 0.0406(14) Uani 1 1 d .
O2 O 0.6870(3) -0.0492(3) 0.1661(4) 0.0395(14) Uani 1 1 d .
O3 O 0.7568(3) 0.0989(3) 0.0827(5) 0.0484(18) Uani 1 1 d .
O4 O 0.7859(4) 0.0000 0.0000 0.086(4) Uani 1 2 d S
N1 N 0.3333 -0.0231(4) 0.1667 0.032(2) Uani 1 2 d S
C1 C 0.3918(4) -0.0217(4) 0.1541(5) 0.0280(18) Uani 1 1 d .
C2 C 0.5042(4) 0.0280(3) 0.1804(6) 0.0334(19) Uani 1 1 d .
H2 H 0.5416 0.0621 0.2057 0.040 Uiso 1 1 calc R
C3 C 0.4480(4) 0.0292(4) 0.1926(7) 0.035(2) Uani 1 1 d .
H3 H 0.4477 0.0630 0.2255 0.042 Uiso 1 1 calc R
C4 C 0.5080(4) -0.0193(4) 0.1345(6) 0.0321(19) Uani 1 1 d .
C5 C 0.4518(4) -0.0699(4) 0.0941(6) 0.043(2) Uani 1 1 d .
H5 H 0.4533 -0.1027 0.0595 0.052 Uiso 1 1 calc R
C6 C 0.3923(4) -0.0717(4) 0.1056(7) 0.039(2) Uani 1 1 d .
H6 H 0.3548 -0.1059 0.0808 0.047 Uiso 1 1 calc R
C7 C 0.5669(4) -0.0218(4) 0.1191(7) 0.036(2) Uani 1 1 d .
C8 C 0.9626(4) 0.2959(4) 0.1667 0.026(2) Uani 1 2 d S
C9 C 0.9194(4) 0.2795(4) 0.0840(7) 0.049(3) Uani 1 1 d .
H9 H 0.9283 0.3081 0.0308 0.059 Uiso 1 1 calc R
C10 C 0.8648(4) 0.2216(4) 0.0833(7) 0.047(2) Uani 1 1 d .
H10 H 0.8387 0.2091 0.0262 0.056 Uiso 1 1 calc R
C11 C 0.8475(4) 0.1808(4) 0.1667 0.033(3) Uani 1 2 d S
C12 C 0.7852(5) 0.1185(5) 0.1667 0.032(3) Uani 1 2 d S

loop_
_atom_site_aniso_label
_atom_site_aniso_U_11
_atom_site_aniso_U_22
_atom_site_aniso_U_33
_atom_site_aniso_U_23
_atom_site_aniso_U_13
_atom_site_aniso_U_12
Ce1 0.0232(2) 0.0246(3) 0.0382(3) -0.0018(3) -0.00088(16) 0.01228(16)
O1 0.033(3) 0.047(4) 0.049(3) -0.007(3) 0.007(3) 0.026(3)
O2 0.034(3) 0.039(4) 0.048(4) 0.002(3) -0.007(3) 0.020(3)
O3 0.039(4) 0.033(4) 0.052(4) -0.017(3) -0.008(3) 0.003(3)
O4 0.055(5) 0.078(8) 0.133(11) 0.023(8) 0.011(4) 0.039(4)
N1 0.019(5) 0.026(4) 0.048(6) 0.004(2) 0.008(4) 0.009(2)
C1 0.029(4) 0.035(4) 0.027(4) 0.004(4) 0.005(4) 0.021(4)
C2 0.026(4) 0.015(4) 0.045(5) -0.007(4) -0.009(4) 0.001(3)
C3 0.026(4) 0.028(4) 0.049(5) -0.007(4) -0.003(4) 0.013(4)
C4 0.027(4) 0.037(5) 0.034(5) 0.008(4) 0.008(4) 0.017(4)
C5 0.046(5) 0.044(5) 0.045(5) -0.003(4) 0.003(5) 0.025(5)
C6 0.036(5) 0.032(5) 0.055(6) -0.006(4) -0.006(4) 0.022(4)
C7 0.021(4) 0.040(5) 0.046(5) 0.014(4) -0.001(4) 0.015(4)
C8 0.018(4) 0.018(4) 0.034(6) -0.003(2) 0.003(2) 0.005(5)
C9 0.043(6) 0.036(5) 0.062(7) 0.018(5) -0.003(5) 0.016(5)
C10 0.029(5) 0.042(5) 0.050(6) -0.003(5) -0.013(4) 0.003(4)
C11 0.024(4) 0.024(4) 0.049(8) 0.001(3) -0.001(3) 0.012(5)
C12 0.027(5) 0.027(5) 0.045(7) -0.008(3) 0.008(3) 0.016(5)

loop_
_atom_type_symbol
_atom_type_description
_atom_type_scat_dispersion_real
_atom_type_scat_dispersion_imag
_atom_type_scat_source
C C 0.0033 0.0016 'International Tables Vol C Tables 4.2.6.8 and 6.1.1.4'
H H 0.0000 0.0000 'International Tables Vol C Tables 4.2.6.8 and 6.1.1.4'
N N 0.0061 0.0033 'International Tables Vol C Tables 4.2.6.8 and 6.1.1.4'
O O 0.0106 0.0060 'International Tables Vol C Tables 4.2.6.8 and 6.1.1.4'
Ce Ce -0.2486 2.6331 'International Tables Vol C Tables 4.2.6.8 and 6.1.1.4'

loop_
_geom_angle_atom_site_label_1
_geom_angle_atom_site_label_2
_geom_angle_atom_site_label_3
_geom_angle
_geom_angle_site_symmetry_1
_geom_angle_site_symmetry_3
O3 Ce1 O3 153.0(3) . 5
O3 Ce1 O4 76.52(15) . .
O3 Ce1 O4 76.52(15) 5 .
O3 Ce1 O2 88.8(2) . 5
O3 Ce1 O2 84.2(2) 5 5
O4 Ce1 O2 74.64(12) . 5
O3 Ce1 O2 84.2(2) . .
O3 Ce1 O2 88.8(2) 5 .
O4 Ce1 O2 74.64(12) . .
O2 Ce1 O2 149.3(2) 5 .
O3 Ce1 O1 119.1(2) . .
O3 Ce1 O1 83.6(2) 5 .
O4 Ce1 O1 143.56(15) . .
O2 Ce1 O1 133.63(18) 5 .
O2 Ce1 O1 74.71(18) . .
O3 Ce1 O1 83.6(2) . 5
O3 Ce1 O1 119.1(2) 5 5
O4 Ce1 O1 143.56(15) . 5
O2 Ce1 O1 74.71(18) 5 5
O2 Ce1 O1 133.63(18) . 5
O1 Ce1 O1 72.9(3) . 5
O3 Ce1 O2 128.1(2) . 15_654
O3 Ce1 O2 71.42(19) 5 15_654
O4 Ce1 O2 129.69(11) . 15_654
O2 Ce1 O2 64.56(17) 5 15_654
O2 Ce1 O2 140.17(10) . 15_654
O1 Ce1 O2 69.13(16) . 15_654
O1 Ce1 O2 47.84(18) 5 15_654
O3 Ce1 O2 71.42(19) . 10_545
O3 Ce1 O2 128.0(2) 5 10_545
O4 Ce1 O2 129.69(11) . 10_545
O2 Ce1 O2 140.17(10) 5 10_545
O2 Ce1 O2 64.56(17) . 10_545
O1 Ce1 O2 47.84(18) . 10_545
O1 Ce1 O2 69.13(16) 5 10_545
O2 Ce1 O2 100.6(2) 15_654 10_545
O3 Ce1 C7 107.5(2) . 5
O3 Ce1 C7 95.4(2) 5 5
O4 Ce1 C7 147.61(15) . 5
O2 Ce1 C7 73.36(19) 5 5
O2 Ce1 C7 137.21(19) . 5
O1 Ce1 C7 63.6(2) . 5
O1 Ce1 C7 24.0(2) 5 5
O2 Ce1 C7 25.07(19) 15_654 5
O2 Ce1 C7 80.05(19) 10_545 5
O3 Ce1 C7 95.4(2) . .
O3 Ce1 C7 107.5(2) 5 .
O4 Ce1 C7 147.61(15) . .
O2 Ce1 C7 137.21(19) 5 .
O2 Ce1 C7 73.36(19) . .
O1 Ce1 C7 24.0(2) . .
O1 Ce1 C7 63.6(2) 5 .
O2 Ce1 C7 80.06(19) 15_654 .
O2 Ce1 C7 25.07(19) 10_545 .
C7 Ce1 C7 64.8(3) 5 .
C7 O1 Ce1 101.2(5) . .
C7 O2 Ce1 132.6(5) 10_545 .
C7 O2 Ce1 83.3(4) 10_545 8_545
Ce1 O2 Ce1 110.08(19) . 8_545
C12 O3 Ce1 139.4(6) . .
C1 N1 C1 122.9(9) 12 .
C1 N1 C8 118.6(4) 12 3_665
C1 N1 C8 118.6(4) . 3_665
C6 C1 C3 120.8(7) . .
C6 C1 N1 119.0(7) . .
C3 C1 N1 120.2(7) . .
C4 C2 C3 123.9(7) . .
C2 C3 C1 118.3(7) . .
C2 C4 C5 117.8(7) . .
C2 C4 C7 125.4(8) . .
C5 C4 C7 116.7(8) . .
C4 C5 C6 120.7(8) . .
C1 C6 C5 118.4(8) . .
O1 C7 O2 121.4(7) . 10_545
O1 C7 C4 121.6(7) . .
O2 C7 C4 116.9(8) 10_545 .
O1 C7 Ce1 54.8(4) . .
O2 C7 Ce1 71.6(4) 10_545 .
C4 C7 Ce1 154.3(5) . .
C9 C8 C9 119.0(10) 10_545 .
C9 C8 N1 120.5(5) 10_545 2_655
C9 C8 N1 120.5(5) . 2_655
C10 C9 C8 119.5(8) . .
C9 C10 C11 121.1(8) . .
C10 C11 C10 119.4(10) 10_545 .
C10 C11 C12 120.3(5) 10_545 .
C10 C11 C12 120.3(5) . .
O3 C12 O3 125.2(11) . 10_545
O3 C12 C11 117.4(5) . .
O3 C12 C11 117.4(5) 10_545 .

loop_
_geom_bond_atom_site_label_1
_geom_bond_atom_site_label_2
_geom_bond_distance
_geom_bond_site_symmetry_2
Ce1 O3 2.407(6) .
Ce1 O3 2.407(6) 5
Ce1 O4 2.461(10) .
Ce1 O2 2.505(5) 5
Ce1 O2 2.505(5) .
Ce1 O1 2.537(5) .
Ce1 O1 2.537(5) 5
Ce1 O2 2.910(5) 15_654
Ce1 O2 2.910(5) 10_545
Ce1 C7 3.045(8) 5
Ce1 C7 3.045(8) .
O1 C7 1.264(10) .
O2 C7 1.299(10) 10_545
O2 Ce1 2.910(5) 8_545
O3 C12 1.260(7) .
N1 C1 1.407(8) 12
N1 C1 1.407(8) .
N1 C8 1.465(13) 3_665
C1 C6 1.373(11) .
C1 C3 1.394(10) .
C2 C4 1.336(11) .
C2 C3 1.384(11) .
C4 C5 1.401(12) .
C4 C7 1.470(11) .
C5 C6 1.424(11) .
C7 O2 1.299(10) 10_545
C8 C9 1.419(10) 10_545
C8 C9 1.419(10) .
C8 N1 1.465(13) 2_655
C9 C10 1.362(11) .
C10 C11 1.391(10) .
C11 C10 1.391(10) 10_545
C11 C12 1.508(15) .
C12 O3 1.260(7) 10_545

loop_
_platon_squeeze_void_nr
_platon_squeeze_void_average_x
_platon_squeeze_void_average_y
_platon_squeeze_void_average_z
_platon_squeeze_void_volume
_platon_squeeze_void_count_electrons
_platon_squeeze_void_content
1 0.000 0.000 -0.011 1011 154 ' '
2 0.333 0.667 -0.023 1005 153 ' '
3 0.667 0.333 -0.014 1005 153 ' '
